data_4115542
loop_
_publ_author_name
'Dongwhan Lee'
'Stephen J. Lippard'

_publ_section_title
;
 Oxidative N-Dealkylation of a Carboxylate-Bridged Diiron(II) Precursor
 Complex by Reaction with O2 Affords the Elusive {Fe2(\m-OH)2(\m-O2CR)}3+
 Core of Soluble Methane Monooxygenase Hydroxylase
;
_journal_name_full 'Journal of the American Chemical Society'
_journal_page_first 4611
_journal_page_last 4612
_journal_paper_doi 10.1021/ja0100930
_journal_volume 123
_journal_year 2001
_chemical_formula_sum 'C48 H50 Fe N2 O4'
_chemical_formula_weight 774.75
_chemical_name_common '[Fe(O2CarTol)2(tmeda)]'
_chemical_name_systematic
; 
 ? 
;
_space_group_IT_number 14
_symmetry_cell_setting monoclinic
_symmetry_space_group_name_Hall '-P 2yn'
_symmetry_space_group_name_H-M 'P 1 21/n 1'
_atom_sites_solution_hydrogens geom
_atom_sites_solution_primary direct
_atom_sites_solution_secondary difmap
_audit_creation_method SHELXL-97
_cell_angle_alpha 90.00
_cell_angle_beta 110.7520(10)
_cell_angle_gamma 90.00
_cell_formula_units_Z 4
_cell_length_a 12.4478(4)
_cell_length_b 19.9561(6)
_cell_length_c 17.2865(5)
_cell_measurement_temperature 293(2)
_cell_volume 4015.5(2)
_computing_cell_refinement 'Bruker SMART'
_computing_data_collection 'Bruker SMART'
_computing_data_reduction 'Bruker SHELXTL'
_computing_molecular_graphics 'Bruker SHELXTL'
_computing_publication_material 'Bruker SHELXTL'
_computing_structure_refinement 'SHELXL-97 (Sheldrick, 1997)'
_computing_structure_solution 'SHELXS-97 (Sheldrick, 1990)'
_diffrn_ambient_temperature 188(2)
_diffrn_measured_fraction_theta_full 0.923
_diffrn_measured_fraction_theta_max 0.923
_diffrn_measurement_device_type 'CCD area detector'
_diffrn_measurement_method 'phi and omega scans'
_diffrn_radiation_monochromator graphite
_diffrn_radiation_source 'fine-focus sealed tube'
_diffrn_radiation_type MoK\a
_diffrn_radiation_wavelength 0.71073
_diffrn_reflns_av_R_equivalents 0.0325
_diffrn_reflns_av_sigmaI/netI 0.0449
_diffrn_reflns_limit_h_max 16
_diffrn_reflns_limit_h_min -16
_diffrn_reflns_limit_k_max 25
_diffrn_reflns_limit_k_min -26
_diffrn_reflns_limit_l_max 10
_diffrn_reflns_limit_l_min -22
_diffrn_reflns_number 24856
_diffrn_reflns_theta_full 28.31
_diffrn_reflns_theta_max 28.31
_diffrn_reflns_theta_min 1.62
_exptl_absorpt_coefficient_mu 0.423
_exptl_absorpt_correction_T_max 1.000000
_exptl_absorpt_correction_T_min 0.905417
_exptl_absorpt_correction_type SADABS
_exptl_crystal_colour colorless
_exptl_crystal_density_diffrn 1.282
_exptl_crystal_description block
_exptl_crystal_F_000 1640
_exptl_crystal_size_max 0.2
_exptl_crystal_size_mid 0.1
_exptl_crystal_size_min 0.1
_refine_diff_density_max 0.357
_refine_diff_density_min -0.412
_refine_diff_density_rms 0.048
_refine_ls_extinction_method none
_refine_ls_goodness_of_fit_ref 1.024
_refine_ls_hydrogen_treatment mixed
_refine_ls_matrix_type full
_refine_ls_number_parameters 523
_refine_ls_number_reflns 9231
_refine_ls_number_restraints 0
_refine_ls_restrained_S_all 1.024
_refine_ls_R_factor_all 0.0679
_refine_ls_R_factor_gt 0.0406
_refine_ls_shift/su_max 0.823
_refine_ls_shift/su_mean 0.008
_refine_ls_structure_factor_coef Fsqd
_refine_ls_weighting_details 'calc w=1/[\s^2^(Fo^2^)+(0.0454P)^2^+1.2198P] where P=(Fo^2^+2Fc^2^)/3'
_refine_ls_weighting_scheme calc
_refine_ls_wR_factor_gt 0.0926
_refine_ls_wR_factor_ref 0.1020
_reflns_number_gt 6629
_reflns_number_total 9231
_reflns_threshold_expression >2sigma(I)
_cod_data_source_file ja0100930_1.cif
_cod_data_source_block 2
_cod_database_code 4115542

loop_
_symmetry_equiv_pos_as_xyz
'x, y, z'
'-x+1/2, y+1/2, -z+1/2'
'-x, -y, -z'
'x-1/2, -y-1/2, z-1/2'

loop_
_atom_site_label
_atom_site_type_symbol
_atom_site_fract_x
_atom_site_fract_y
_atom_site_fract_z
_atom_site_U_iso_or_equiv
_atom_site_adp_type
_atom_site_occupancy
_atom_site_symmetry_multiplicity
_atom_site_calc_flag
_atom_site_refinement_flags
_atom_site_disorder_assembly
_atom_site_disorder_group
Fe1 Fe 0.05052(2) 0.237386(13) 0.705259(16) 0.02703(8) Uani 1 1 d . A .
O1B O 0.01091(12) 0.31621(7) 0.63311(8) 0.0358(3) Uani 1 1 d . . .
O1A O 0.03872(12) 0.14067(7) 0.74383(8) 0.0376(3) Uani 1 1 d . . .
O2B O -0.15259(12) 0.27421(7) 0.54521(9) 0.0405(3) Uani 1 1 d . . .
O2A O 0.02053(12) 0.14659(7) 0.61317(9) 0.0381(3) Uani 1 1 d . . .
N1 N 0.23134(14) 0.26265(8) 0.76953(10) 0.0347(4) Uani 1 1 d . . .
N2 N 0.03272(15) 0.27846(8) 0.81894(10) 0.0362(4) Uani 1 1 d . . .
C1B C -0.51281(19) 0.42995(11) 0.63357(15) 0.0450(5) Uani 1 1 d . . .
H1B1 H -0.5183 0.3883 0.6598 0.067 Uiso 1 1 calc R . .
H1B2 H -0.5859 0.4405 0.5922 0.067 Uiso 1 1 calc R . .
H1B3 H -0.4911 0.4650 0.6743 0.067 Uiso 1 1 calc R . .
C1A C -0.4012(2) 0.26194(12) 0.74094(18) 0.0589(7) Uani 1 1 d . . .
H1A1 H -0.4797 0.2612 0.7039 0.088 Uiso 1 1 calc R . .
H1A2 H -0.3662 0.3035 0.7348 0.088 Uiso 1 1 calc R . .
H1A3 H -0.3986 0.2577 0.7969 0.088 Uiso 1 1 calc R . .
C2B C -0.42314(17) 0.42375(9) 0.59331(13) 0.0353(4) Uani 1 1 d . . .
C2A C -0.33648(18) 0.20417(10) 0.72084(14) 0.0399(5) Uani 1 1 d . . .
C3B C -0.45271(17) 0.42136(10) 0.50809(13) 0.0365(5) Uani 1 1 d . . .
H3BA H -0.5299 0.4215 0.4745 0.044 Uiso 1 1 calc R . .
C3A C -0.3166(2) 0.14573(11) 0.76656(14) 0.0441(5) Uani 1 1 d . . .
H3AA H -0.3441 0.1419 0.8099 0.053 Uiso 1 1 calc R . .
C4B C -0.36920(17) 0.41879(9) 0.47165(12) 0.0341(4) Uani 1 1 d . . .
H4BA H -0.3916 0.4176 0.4143 0.041 Uiso 1 1 calc R . .
C4A C -0.25656(19) 0.09260(10) 0.74955(13) 0.0404(5) Uani 1 1 d . . .
H4AA H -0.2444 0.0539 0.7815 0.048 Uiso 1 1 calc R . .
C5B C -0.25308(16) 0.41800(9) 0.51966(12) 0.0302(4) Uani 1 1 d . . .
C5A C -0.21430(16) 0.09683(9) 0.68483(12) 0.0306(4) Uani 1 1 d . . .
C6B C -0.22313(17) 0.41977(10) 0.60541(12) 0.0348(4) Uani 1 1 d . . .
H6BA H -0.1460 0.4192 0.6391 0.042 Uiso 1 1 calc R . .
C6A C -0.23428(16) 0.15583(9) 0.63866(12) 0.0313(4) Uani 1 1 d . . .
H6AA H -0.2072 0.1599 0.5952 0.038 Uiso 1 1 calc R . .
C7B C -0.30691(17) 0.42239(10) 0.64100(13) 0.0362(5) Uani 1 1 d . . .
H7BA H -0.2847 0.4233 0.6983 0.043 Uiso 1 1 calc R . .
C7A C -0.29404(17) 0.20861(10) 0.65680(13) 0.0361(4) Uani 1 1 d . . .
H7AA H -0.3059 0.2476 0.6255 0.043 Uiso 1 1 calc R . .
C8B C -0.16249(16) 0.41791(9) 0.48165(11) 0.0294(4) Uani 1 1 d . . .
C8A C -0.15166(16) 0.03904(9) 0.66584(11) 0.0286(4) Uani 1 1 d . . .
C9B C -0.16368(17) 0.46876(10) 0.42597(12) 0.0340(4) Uani 1 1 d . . .
H9BA H -0.2229 0.5000 0.4108 0.041 Uiso 1 1 calc R . .
C9A C -0.20515(17) -0.02366(9) 0.65109(12) 0.0334(4) Uani 1 1 d . . .
H9AA H -0.2775 -0.0287 0.6547 0.040 Uiso 1 1 calc R . .
C10A C -0.15177(18) -0.07831(9) 0.63115(12) 0.0368(5) Uani 1 1 d . . .
H10A H -0.1882 -0.1198 0.6216 0.044 Uiso 1 1 calc R . .
C10B C -0.07750(18) 0.47301(10) 0.39315(12) 0.0376(5) Uani 1 1 d . . .
H10B H -0.0777 0.5078 0.3572 0.045 Uiso 1 1 calc R . .
C11A C -0.04479(17) -0.07149(9) 0.62538(12) 0.0349(4) Uani 1 1 d . . .
H11A H -0.0096 -0.1087 0.6124 0.042 Uiso 1 1 calc R . .
C11B C 0.00894(17) 0.42560(10) 0.41375(12) 0.0336(4) Uani 1 1 d . . .
H11B H 0.0659 0.4285 0.3907 0.040 Uiso 1 1 calc R . .
C12B C 0.01259(16) 0.37324(9) 0.46854(11) 0.0288(4) Uani 1 1 d . . .
C12A C 0.01192(16) -0.00980(9) 0.63868(11) 0.0291(4) Uani 1 1 d . . .
C13B C -0.07399(15) 0.37004(9) 0.50349(11) 0.0266(4) Uani 1 1 d . . .
C13A C -0.04255(16) 0.04568(9) 0.65933(11) 0.0269(4) Uani 1 1 d . . .
C14B C -0.07459(16) 0.31518(9) 0.56392(11) 0.0292(4) Uani 1 1 d . . .
C14A C 0.01096(15) 0.11467(9) 0.67186(12) 0.0301(4) Uani 1 1 d . . .
C15A C 0.12636(17) -0.00500(9) 0.63000(11) 0.0306(4) Uani 1 1 d . . .
C15B C 0.10693(16) 0.32272(9) 0.48649(11) 0.0284(4) Uani 1 1 d . . .
C16A C 0.14611(18) -0.03593(10) 0.56384(12) 0.0361(5) Uani 1 1 d . . .
H16A H 0.0869 -0.0594 0.5249 0.043 Uiso 1 1 calc R . .
C16B C 0.21757(16) 0.34218(10) 0.49308(12) 0.0338(4) Uani 1 1 d . . .
H16B H 0.2323 0.3871 0.4865 0.041 Uiso 1 1 calc R . .
C17B C 0.30597(17) 0.29592(10) 0.50926(12) 0.0365(5) Uani 1 1 d . . .
H17A H 0.3784 0.3104 0.5124 0.044 Uiso 1 1 calc R . .
C17A C 0.34306(19) 0.00211(10) 0.61165(13) 0.0400(5) Uani 1 1 d . . .
C18B C 0.28886(17) 0.22849(10) 0.52091(12) 0.0343(4) Uani 1 1 d . . .
C18A C 0.2523(2) -0.03220(10) 0.55529(13) 0.0416(5) Uani 1 1 d . . .
H18A H 0.2629 -0.0533 0.5106 0.050 Uiso 1 1 calc R . .
C19B C 0.17840(16) 0.20864(10) 0.51477(12) 0.0320(4) Uani 1 1 d . . .
H19A H 0.1645 0.1639 0.5228 0.038 Uiso 1 1 calc R . .
C19A C 0.32381(18) 0.03289(11) 0.67772(13) 0.0402(5) Uani 1 1 d . . .
H19B H 0.3833 0.0564 0.7164 0.048 Uiso 1 1 calc R . .
C20B C 0.08914(16) 0.25456(9) 0.49688(11) 0.0301(4) Uani 1 1 d . . .
H20A H 0.0161 0.2398 0.4917 0.036 Uiso 1 1 calc R . .
C20A C 0.21794(17) 0.02926(10) 0.68721(12) 0.0352(4) Uani 1 1 d . . .
H20B H 0.2078 0.0499 0.7324 0.042 Uiso 1 1 calc R . .
C21A C 0.4595(2) 0.00558(13) 0.60257(18) 0.0590(7) Uani 1 1 d . . .
H21A H 0.4625 -0.0264 0.5619 0.088 Uiso 1 1 calc R . .
H21B H 0.5183 -0.0045 0.6547 0.088 Uiso 1 1 calc R . .
H21C H 0.4715 0.0498 0.5854 0.088 Uiso 1 1 calc R . .
C21B C 0.38492(19) 0.17814(11) 0.54108(15) 0.0465(5) Uani 1 1 d . . .
H21D H 0.4542 0.2002 0.5427 0.070 Uiso 1 1 calc R . .
H21E H 0.3654 0.1438 0.4994 0.070 Uiso 1 1 calc R . .
H21F H 0.3963 0.1583 0.5940 0.070 Uiso 1 1 calc R . .
C1 C 0.2727(2) 0.31251(12) 0.72389(15) 0.0508(6) Uani 1 1 d . A .
H1A H 0.2284 0.3529 0.7174 0.076 Uiso 1 1 calc R . .
H1B H 0.2647 0.2950 0.6704 0.076 Uiso 1 1 calc R . .
H1C H 0.3522 0.3222 0.7541 0.076 Uiso 1 1 calc R . .
C2 C 0.3030(2) 0.20242(13) 0.7794(2) 0.0692(8) Uani 1 1 d . A .
H2A H 0.3818 0.2137 0.8097 0.104 Uiso 1 1 calc R . .
H2B H 0.2961 0.1854 0.7259 0.104 Uiso 1 1 calc R . .
H2C H 0.2780 0.1689 0.8092 0.104 Uiso 1 1 calc R . .
C5 C -0.0108(4) 0.23041(14) 0.8634(2) 0.1080(16) Uani 1 1 d . A .
H5A H -0.0258 0.2526 0.9078 0.162 Uiso 1 1 calc R . .
H5B H 0.0452 0.1958 0.8855 0.162 Uiso 1 1 calc R . .
H5C H -0.0806 0.2110 0.8263 0.162 Uiso 1 1 calc R . .
C6 C -0.0438(3) 0.33521(15) 0.80097(18) 0.0888(11) Uani 1 1 d . A .
H6A H -0.1194 0.3212 0.7666 0.133 Uiso 1 1 calc R . .
H6B H -0.0166 0.3688 0.7727 0.133 Uiso 1 1 calc R . .
H6C H -0.0463 0.3534 0.8517 0.133 Uiso 1 1 calc R . .
C3 C 0.2454(12) 0.2767(5) 0.8552(7) 0.051(2) Uani 0.535(10) 1 d P A 1
H3A H 0.3162 0.3012 0.8818 0.062 Uiso 0.535(10) 1 calc PR A 1
H3B H 0.2493 0.2350 0.8850 0.062 Uiso 0.535(10) 1 calc PR A 1
C4 C 0.1437(4) 0.3180(3) 0.8570(3) 0.0466(16) Uani 0.535(10) 1 d P A 1
H4A H 0.1392 0.3593 0.8263 0.056 Uiso 0.535(10) 1 calc PR A 1
H4B H 0.1541 0.3296 0.9137 0.056 Uiso 0.535(10) 1 calc PR A 1
C3X C 0.2325(11) 0.3033(6) 0.8452(8) 0.047(2) Uani 0.465(10) 1 d P A 2
H3XA H 0.3093 0.3028 0.8865 0.057 Uiso 0.465(10) 1 calc PR A 2
H3XB H 0.2125 0.3495 0.8289 0.057 Uiso 0.465(10) 1 calc PR A 2
C4X C 0.1496(5) 0.2755(5) 0.8817(3) 0.049(2) Uani 0.465(10) 1 d P A 2
H4XA H 0.1695 0.2294 0.8988 0.059 Uiso 0.465(10) 1 calc PR A 2
H4XB H 0.1529 0.3013 0.9300 0.059 Uiso 0.465(10) 1 calc PR A 2

loop_
_atom_site_aniso_label
_atom_site_aniso_U_11
_atom_site_aniso_U_22
_atom_site_aniso_U_33
_atom_site_aniso_U_23
_atom_site_aniso_U_13
_atom_site_aniso_U_12
Fe1 0.02979(14) 0.02474(13) 0.02339(13) -0.00122(11) 0.00554(10) -0.00199(11)
O1B 0.0428(8) 0.0348(7) 0.0251(7) 0.0020(6) 0.0062(6) 0.0089(6)
O1A 0.0429(8) 0.0310(7) 0.0382(8) -0.0113(6) 0.0136(7) -0.0070(6)
O2B 0.0419(8) 0.0353(8) 0.0469(9) 0.0058(6) 0.0189(7) -0.0025(6)
O2A 0.0435(8) 0.0295(7) 0.0428(8) 0.0061(6) 0.0171(7) -0.0018(6)
N1 0.0324(9) 0.0384(9) 0.0285(8) 0.0007(7) 0.0049(7) -0.0029(7)
N2 0.0426(10) 0.0357(9) 0.0299(9) -0.0044(7) 0.0123(8) -0.0005(7)
C1B 0.0414(12) 0.0436(13) 0.0536(14) 0.0024(10) 0.0215(11) 0.0062(10)
C1A 0.0661(16) 0.0462(13) 0.0808(19) -0.0082(13) 0.0462(15) 0.0054(12)
C2B 0.0389(11) 0.0272(10) 0.0420(12) 0.0003(8) 0.0167(9) 0.0044(8)
C2A 0.0388(11) 0.0353(11) 0.0522(13) -0.0062(10) 0.0244(10) -0.0032(9)
C3B 0.0297(10) 0.0337(11) 0.0419(12) 0.0010(9) 0.0075(9) 0.0027(8)
C3A 0.0557(14) 0.0422(12) 0.0475(13) -0.0053(10) 0.0343(11) -0.0078(10)
C4B 0.0395(11) 0.0288(10) 0.0294(10) 0.0006(8) 0.0064(9) 0.0021(8)
C4A 0.0524(13) 0.0326(11) 0.0422(12) 0.0015(9) 0.0242(10) -0.0043(9)
C5B 0.0352(10) 0.0237(9) 0.0304(10) -0.0005(7) 0.0101(8) 0.0039(8)
C5A 0.0312(10) 0.0298(10) 0.0312(10) -0.0025(8) 0.0115(8) -0.0037(8)
C6B 0.0340(10) 0.0371(11) 0.0311(10) -0.0022(8) 0.0089(9) 0.0048(8)
C6A 0.0313(10) 0.0327(10) 0.0322(10) 0.0002(8) 0.0139(8) -0.0026(8)
C7B 0.0399(11) 0.0364(11) 0.0321(10) -0.0025(8) 0.0125(9) 0.0049(9)
C7A 0.0349(11) 0.0296(10) 0.0446(12) 0.0025(9) 0.0153(9) -0.0002(8)
C8B 0.0338(10) 0.0286(9) 0.0233(9) -0.0029(7) 0.0070(8) 0.0002(8)
C8A 0.0350(10) 0.0258(9) 0.0229(9) 0.0010(7) 0.0075(8) -0.0017(8)
C9B 0.0402(11) 0.0294(10) 0.0289(10) 0.0039(8) 0.0082(9) 0.0083(8)
C9A 0.0369(11) 0.0314(10) 0.0292(10) 0.0013(8) 0.0085(8) -0.0059(8)
C10A 0.0459(12) 0.0237(9) 0.0342(11) 0.0001(8) 0.0061(9) -0.0056(8)
C10B 0.0511(12) 0.0312(10) 0.0285(10) 0.0065(8) 0.0118(9) 0.0014(9)
C11A 0.0437(12) 0.0237(9) 0.0315(10) -0.0026(8) 0.0063(9) 0.0036(8)
C11B 0.0405(11) 0.0362(11) 0.0258(10) 0.0001(8) 0.0136(9) -0.0005(9)
C12B 0.0332(10) 0.0274(9) 0.0223(9) -0.0022(7) 0.0055(8) -0.0015(8)
C12A 0.0349(10) 0.0264(9) 0.0211(9) 0.0002(7) 0.0036(8) 0.0024(8)
C13B 0.0312(9) 0.0249(9) 0.0211(9) -0.0028(7) 0.0059(8) -0.0018(7)
C13A 0.0329(10) 0.0239(9) 0.0211(9) -0.0012(7) 0.0059(8) -0.0012(7)
C14B 0.0337(10) 0.0286(10) 0.0277(10) -0.0004(7) 0.0136(8) 0.0070(8)
C14A 0.0263(9) 0.0261(9) 0.0371(11) -0.0016(8) 0.0102(8) 0.0024(7)
C15A 0.0385(11) 0.0242(9) 0.0255(9) 0.0022(7) 0.0070(8) 0.0072(8)
C15B 0.0326(10) 0.0312(10) 0.0215(9) -0.0020(7) 0.0096(8) 0.0000(8)
C16A 0.0471(12) 0.0307(10) 0.0258(10) 0.0022(8) 0.0070(9) 0.0095(9)
C16B 0.0377(11) 0.0319(10) 0.0337(11) 0.0004(8) 0.0149(9) -0.0032(8)
C17B 0.0322(10) 0.0426(12) 0.0377(11) 0.0001(9) 0.0161(9) -0.0027(9)
C17A 0.0465(12) 0.0370(11) 0.0422(12) 0.0129(9) 0.0227(10) 0.0144(9)
C18B 0.0350(10) 0.0392(12) 0.0299(10) -0.0019(8) 0.0131(8) 0.0027(8)
C18A 0.0596(14) 0.0365(11) 0.0320(11) 0.0071(9) 0.0204(10) 0.0173(10)
C19B 0.0387(11) 0.0281(9) 0.0311(10) -0.0038(8) 0.0146(9) 0.0002(8)
C19A 0.0377(11) 0.0414(12) 0.0388(12) -0.0003(9) 0.0104(9) 0.0029(9)
C20B 0.0311(10) 0.0319(10) 0.0270(9) -0.0043(7) 0.0098(8) -0.0025(8)
C20A 0.0373(11) 0.0384(11) 0.0291(10) -0.0033(8) 0.0108(9) 0.0050(9)
C21A 0.0613(16) 0.0515(15) 0.0788(19) 0.0130(13) 0.0430(15) 0.0174(12)
C21B 0.0399(12) 0.0475(13) 0.0536(14) 0.0018(11) 0.0184(11) 0.0066(10)
C1 0.0419(13) 0.0517(14) 0.0514(14) 0.0080(11) 0.0076(11) -0.0134(10)
C2 0.0369(13) 0.0513(16) 0.100(2) 0.0161(15) 0.0005(14) 0.0045(11)
C5 0.247(5) 0.0427(16) 0.086(2) -0.0011(15) 0.123(3) -0.007(2)
C6 0.158(3) 0.0621(18) 0.0614(18) 0.0062(14) 0.058(2) 0.052(2)
C3 0.045(3) 0.064(6) 0.031(3) -0.005(4) -0.004(2) -0.001(5)
C4 0.064(3) 0.041(3) 0.032(2) -0.012(2) 0.014(2) -0.012(2)
C3X 0.039(5) 0.066(6) 0.033(5) -0.020(5) 0.008(4) -0.019(5)
C4X 0.048(3) 0.071(5) 0.025(3) -0.009(3) 0.008(2) -0.014(3)

loop_
_atom_type_symbol
_atom_type_description
_atom_type_scat_dispersion_real
_atom_type_scat_dispersion_imag
_atom_type_scat_source
C C 0.0033 0.0016 'International Tables Vol C Tables 4.2.6.8 and 6.1.1.4'
H H 0.0000 0.0000 'International Tables Vol C Tables 4.2.6.8 and 6.1.1.4'
N N 0.0061 0.0033 'International Tables Vol C Tables 4.2.6.8 and 6.1.1.4'
O O 0.0106 0.0060 'International Tables Vol C Tables 4.2.6.8 and 6.1.1.4'
Fe Fe 0.3463 0.8444 'International Tables Vol C Tables 4.2.6.8 and 6.1.1.4'

loop_
_geom_angle_atom_site_label_1
_geom_angle_atom_site_label_2
_geom_angle_atom_site_label_3
_geom_angle
O1B Fe1 O1A 157.80(6)
O1B Fe1 N1 96.89(6)
O1A Fe1 N1 103.28(6)
O1B Fe1 N2 100.73(6)
O1A Fe1 N2 91.06(6)
N1 Fe1 N2 82.66(6)
O1B Fe1 O2A 104.11(5)
O1A Fe1 O2A 59.07(5)
N1 Fe1 O2A 114.16(6)
N2 Fe1 O2A 147.65(6)
C14B O1B Fe1 121.12(12)
C14A O1A Fe1 95.21(11)
C14A O2A Fe1 83.12(11)
C3 N1 C2 101.0(4)
C3 N1 C1 118.5(5)
C2 N1 C1 107.56(19)
C3 N1 C3X 21.5(4)
C2 N1 C3X 120.7(5)
C1 N1 C3X 101.5(5)
C3 N1 Fe1 107.0(6)
C2 N1 Fe1 110.11(14)
C1 N1 Fe1 112.11(12)
C3X N1 Fe1 104.6(5)
C6 N2 C5 107.0(2)
C6 N2 C4X 126.5(4)
C5 N2 C4X 92.3(4)
C6 N2 C4 96.6(3)
C5 N2 C4 124.5(3)
C4X N2 C4 36.6(3)
C6 N2 Fe1 111.49(14)
C5 N2 Fe1 113.57(14)
C4X N2 Fe1 104.8(2)
C4 N2 Fe1 102.4(2)
C3B C2B C7B 117.29(19)
C3B C2B C1B 121.95(19)
C7B C2B C1B 120.73(19)
C3A C2A C7A 117.93(19)
C3A C2A C1A 120.9(2)
C7A C2A C1A 121.2(2)
C2B C3B C4B 121.43(19)
C2A C3A C4A 121.67(19)
C5B C4B C3B 121.01(19)
C3A C4A C5A 120.48(19)
C4B C5B C6B 117.68(18)
C4B C5B C8B 121.71(17)
C6B C5B C8B 120.57(17)
C6A C5A C4A 117.91(18)
C6A C5A C8A 121.84(17)
C4A C5A C8A 120.24(17)
C7B C6B C5B 120.83(19)
C7A C6A C5A 120.83(18)
C6B C7B C2B 121.76(19)
C2A C7A C6A 121.18(19)
C9B C8B C13B 119.71(17)
C9B C8B C5B 118.54(16)
C13B C8B C5B 121.68(16)
C9A C8A C13A 118.70(17)
C9A C8A C5A 118.67(17)
C13A C8A C5A 122.60(16)
C10B C9B C8B 120.51(18)
C10A C9A C8A 120.77(19)
C11A C10A C9A 120.17(18)
C11B C10B C9B 119.93(18)
C10A C11A C12A 121.36(18)
C10B C11B C12B 121.41(18)
C11B C12B C13B 118.47(17)
C11B C12B C15B 118.60(17)
C13B C12B C15B 122.93(16)
C11A C12A C13A 118.28(18)
C11A C12A C15A 119.09(17)
C13A C12A C15A 122.63(16)
C8B C13B C12B 119.95(16)
C8B C13B C14B 118.79(16)
C12B C13B C14B 121.26(16)
C8A C13A C12A 120.71(16)
C8A C13A C14A 117.57(16)
C12A C13A C14A 121.67(16)
O2B C14B O1B 125.00(18)
O2B C14B C13B 119.91(17)
O1B C14B C13B 115.09(16)
O2A C14A O1A 121.16(17)
O2A C14A C13A 121.10(17)
O1A C14A C13A 117.58(16)
C20A C15A C16A 117.43(19)
C20A C15A C12A 122.08(17)
C16A C15A C12A 120.48(17)
C16B C15B C20B 117.13(17)
C16B C15B C12B 120.61(17)
C20B C15B C12B 122.26(17)
C18A C16A C15A 121.1(2)
C17B C16B C15B 121.37(18)
C16B C17B C18B 121.53(18)
C18A C17A C19A 117.49(19)
C18A C17A C21A 121.5(2)
C19A C17A C21A 121.0(2)
C17B C18B C19B 117.44(18)
C17B C18B C21B 122.04(18)
C19B C18B C21B 120.51(18)
C16A C18A C17A 121.63(19)
C20B C19B C18B 121.19(18)
C20A C19A C17A 121.5(2)
C19B C20B C15B 121.31(18)
C19A C20A C15A 120.93(19)
N1 C3 C4 109.0(7)
C3 C4 N2 110.1(6)
C4X C3X N1 111.3(8)
N2 C4X C3X 108.8(7)

loop_
_geom_bond_atom_site_label_1
_geom_bond_atom_site_label_2
_geom_bond_distance
Fe1 O1B 1.9588(13)
Fe1 O1A 2.0641(14)
Fe1 N1 2.1869(16)
Fe1 N2 2.2117(16)
Fe1 O2A 2.3527(14)
O1B C14B 1.289(2)
O1A C14A 1.277(2)
O2B C14B 1.222(2)
O2A C14A 1.239(2)
N1 C3 1.456(13)
N1 C2 1.470(3)
N1 C1 1.472(3)
N1 C3X 1.535(13)
N2 C6 1.441(3)
N2 C5 1.449(3)
N2 C4X 1.476(6)
N2 C4 1.524(5)
C1B C2B 1.515(3)
C1A C2A 1.515(3)
C2B C3B 1.387(3)
C2B C7B 1.389(3)
C2A C3A 1.381(3)
C2A C7A 1.388(3)
C3B C4B 1.394(3)
C3A C4A 1.387(3)
C4B C5B 1.389(3)
C4A C5A 1.397(3)
C5B C6B 1.395(3)
C5B C8B 1.493(3)
C5A C6A 1.394(3)
C5A C8A 1.492(3)
C6B C7B 1.387(3)
C6A C7A 1.388(3)
C8B C9B 1.395(3)
C8B C13B 1.405(3)
C8A C9A 1.398(3)
C8A C13A 1.408(3)
C9B C10B 1.383(3)
C9A C10A 1.383(3)
C10A C11A 1.377(3)
C10B C11B 1.381(3)
C11A C12A 1.397(3)
C11B C12B 1.400(3)
C12B C13B 1.411(3)
C12B C15B 1.495(3)
C12A C13A 1.409(3)
C12A C15A 1.488(3)
C13B C14B 1.515(2)
C13A C14A 1.511(2)
C15A C20A 1.395(3)
C15A C16A 1.396(3)
C15B C16B 1.396(3)
C15B C20B 1.400(3)
C16A C18A 1.383(3)
C16B C17B 1.387(3)
C17B C18B 1.388(3)
C17A C18A 1.384(3)
C17A C19A 1.390(3)
C17A C21A 1.514(3)
C18B C19B 1.398(3)
C18B C21B 1.505(3)
C19B C20B 1.388(3)
C19A C20A 1.386(3)
C3 C4 1.520(14)
C3X C4X 1.495(17)
